data_1535250
loop_
_publ_author_name
'Heying, B.'
'Niide, Y.'
'Rodewald, U.C.'
'Katoh, K.'
'Poettgen, R.'
'Ochiai, A.'

_publ_section_title
;
 Synthesis and Structure of YbCuGe and YbIrGe
;
_journal_name_full
;
Monatshefte fuer Chemie und verwandte Teile anderer Wissenschaften (109,1978-)
;
_journal_page_first 655
_journal_page_last 661
_journal_volume 136
_journal_year 2005
_chemical_formula_sum 'Ge Ir Yb'
_chemical_name_systematic 'Yb Ir Ge'
_space_group_IT_number 62
_symmetry_space_group_name_Hall '-P 2ac 2n'
_symmetry_space_group_name_H-M 'P n m a'
_cell_angle_alpha 90
_cell_angle_beta 90
_cell_angle_gamma 90
_cell_formula_units_Z 4
_cell_length_a 6.7109
_cell_length_b 4.2155
_cell_length_c 7.5716
_cell_volume 214.199
_citation_journal_id_ASTM MOCMB7
_cod_data_source_file Heying_MOCMB7_2005_1796.cif
_cod_data_source_block Ge1Ir1Yb1
_cod_original_formula_sum 'Ge1 Ir1 Yb1'
_cod_database_code 1535250

loop_
_symmetry_equiv_pos_as_xyz
x,y,z
-x+1/2,-y,z+1/2
x+1/2,-y+1/2,-z+1/2
-x,y+1/2,-z
-x,-y,-z
x-1/2,y,-z-1/2
-x-1/2,y-1/2,z-1/2
x,-y-1/2,z

loop_
_atom_site_label
_atom_site_type_symbol
_atom_site_fract_x
_atom_site_fract_y
_atom_site_fract_z
_atom_site_occupancy
_atom_site_U_iso_or_equiv
Yb1 Yb 0.99007 0.25 0.68997 1 0.0
Ge1 Ge 0.2106 0.25 0.1148 1 0.0
Ir1 Ir 0.33885 0.25 0.43805 1 0.0
